data_2000221
loop_
_publ_author_name
'Weichsel, A.'
'Lis, T.'
'Kuczek, M.'

_publ_section_title
;
 Structure of ammonium hydrogen bis(phosphoenolpyruvate)
;
_journal_issue 10
_journal_name_full 'Acta Crystallographica Section C'
_journal_page_first 2164
_journal_page_last 2167
_journal_paper_doi 10.1107/S0108270191003979
_journal_volume 47
_journal_year 1991
_chemical_formula_moiety 'H1 N4,C3 H4 O6 P1,C3 H5 O6 P1'
_chemical_formula_sum 'C6 H13 N O12 P2'
_chemical_formula_weight 352.12
_space_group_crystal_system monoclinic
_space_group_IT_number 4
_space_group_name_Hall 'P 2yb'
_space_group_name_H-M_alt 'P 1 21 1'
_cell_angle_alpha 90
_cell_angle_beta 90.14(4)
_cell_angle_gamma 90
_cell_formula_units_Z 4
_cell_length_a 7.618(4)
_cell_length_b 22.321(10)
_cell_length_c 8.311(3)
_cell_volume 1413.2(11)
_diffrn_radiation_type Mo
_diffrn_radiation_wavelength 0.71069
_exptl_absorpt_coefficient_mu 0.378
_exptl_crystal_density_diffrn 1.660(2)
_exptl_crystal_density_meas 1.668
_exptl_crystal_F_000 728
_cod_data_source_file mu0238.cif
_cod_data_source_block mu0238a
_cod_original_cell_volume 1413(2)
_cod_original_formula_sum 'C6 H13 N1 O12 P2'
_cod_database_code 2000221

loop_
_space_group_symop_id
_space_group_symop_operation_xyz
1 x,y,z
2 -x,y+1/2,-z

loop_
_atom_site_label
_atom_site_fract_x
_atom_site_fract_y
_atom_site_fract_z
_atom_site_U_iso_or_equiv
P(1) .69870(12) .15976(7) .19507(12) .0284(3)
P(2) .86151(13) .97450(7) .94275(12) .0288(3)
P(3) .88333(11) .16920(5) .65554(12) .0239(3)
P(4) .67743(11) .964 .48273(11) .0237(3)
O(11) .8300(4) .21086(16) .2320(4) .0386(7)
O(12) .6867(4) .15585(16) .0127(3) .0399(7)
O(13) .7397(4) .10408(14) .2823(4) .0397(7)
O(14) .5085(3) .18109(14) .2489(3) .0371(7)
O(15) .2517(4) .14369(16) .0510(4) .0495(7)
O(16) .1958(4) .23708(17) -.0325(4) .0524(8)
O(21) .7289(4) .92346(16) .9046(4) .0402(7)
O(22) .8747(4) .97724(16) 1.1264(3) .0382(7)
O(23) .8208(4) 1.03027(14) .8566(4) .0397(7)
O(24) 1.0518(4) .95294(13) .8883(3) .0346(6)
O(25) 1.3097(4) .99151(16) 1.0827(4) .0490(7)
O(26) 1.3651(4) .89908(17) 1.1680(4) .0526(7)
O(31) .9177(4) .19343(14) .8208(3) .0357(7)
O(32) .9362(3) .10345(14) .6376(4) .0342(6)
O(33) .9612(3) .20427(13) .5191(3) .0287(6)
O(34) .6733(3) .16608(13) .6315(3) .0259(6)
O(35) .3347(3) .14637(14) .5891(4) .0417(8)
O(36) .2808(3) .24319(14) .5521(4) .0401(8)
O(41) .6426(4) .93967(14) .3180(3) .0356(7)
O(42) .6274(3) 1.03087(14) .4999(4) .0322(6)
O(43) .5977(4) .92972(15) .6168(4) .0302(6)
O(44) .8870(3) .96601(13) .5072(3) .0272(6)
O(45) 1.2266(3) .98478(14) .5429(4) .0451(8)
O(46) 1.2792(3) .88821(14) .5863(4) .0390(7)
N(1) .4419(4) .05765(18) .8063(4) .0456(8)
N(2) .1178(4) .07689(18) .3310(4) .0431(8)
C(11) .2801(5) .1970(2) .0543(5) .0355(8)
C(12) .4180(5) .2239(2) .1588(5) .0333(8)
C(13) .4505(7) .2811(2) .1720(7) .0640(10)
C(21) 1.2799(5) .9384(2) 1.0813(5) .0343(8)
C(22) 1.1428(5) .9106(2) .9780(5) .0340(8)
C(23) 1.1158(7) .8524(2) .9639(7) .0570(9)
C(31) .3833(5) .19778(19) .5876(5) .0288(8)
C(32) .5668(5) .21645(18) .6252(5) .0254(7)
C(33) .6136(5) .2718(2) .6529(6) .0437(9)
C(41) 1.1772(4) .9337(2) .5501(5) .0280(8)
C(42) .9909(5) .91613(19) .5186(5) .0293(8)
C(43) .9416(6) .8604(2) .5040(8) .0643(11)
H(16) .101(3) .219(2) -.093(3) .080(3)
H(26) 1.471(2) .915(2) 1.216(3) .091(3)
H(36) .160(2) .233(2) .577(3) .084(3)
H(46) 1.398(2) .902(2) .568(3) .060(3)
H(11) .871(3) .208(2) .3420(10) .058(3)
H(12) .778(3) .168(2) -.062(3) .072(3)
H(21) .661(3) .924(3) .806(2) .099(3)
H(22) .801(3) .9480(10) 1.179(3) .064(3)
H(32) .899(3) .076(2) .721(3) .092(3)
H(42) .663(3) 1.0560(10) .411(2) .027(3)
H(1) .5670(10) .0490(10) .840(2) .067(3)
H(2) .363(2) .0240(10) .844(2) .196(5)
H(3) .435(2) .0610(10) .6850(10) .254(7)
H(4) .403(3) .0970(10) .856(3) .255(7)
H(5) -.0080(10) .0900(10) .349(2) .096(4)
H(6) .134(2) .0660(10) .2140(10) .214(7)
H(7) .145(2) .0410(10) .401(2) .056(3)
H(8) .199(2) .1110(10) .359(2) .252(7)
H(13) .540(3) .299(2) .261(3) .057(3)
H(13)' .378(3) .3150(10) .108(3) .055(3)
H(23) 1.023(3) .835(2) .877(3) .057(3)
H(23)' 1.213(3) .822(2) 1.013(3) .094(3)
H(33) .740(2) .285(2) .700(3) .022(3)
H(33)' .509(3) .3040(10) .640(3) .087(3)
H(43) .810(2) .843(2) .494(3) .083(3)
H(43)' 1.047(3) .8290(10) .486(3) .035(3)
